data_7029546
loop_
_publ_author_name
'Banti, C. N.'
'Giannoulis, A. D.'
'Kourkoumelis, N.'
'Owczarzak, A. M.'
'Kubicki, M.'
'Hadjikakou, S. K.'

_publ_section_title
;
 Novel metallo-therapeutics of the NSAID naproxen. Interaction with
 intracellular components that leads the cells to apoptosis.
;
_journal_issue 18
_journal_name_full 'Dalton transactions (Cambridge, England : 2003)'
_journal_page_first 6848
_journal_page_last 6863
_journal_paper_doi 10.1039/c3dt53175a
_journal_volume 43
_journal_year 2014
_chemical_formula_sum 'C56 H55 Ag O3 P2'
_chemical_formula_weight 945.81
_chemical_name_systematic
;
 ?
;
_space_group_crystal_system triclinic
_space_group_IT_number 2
_space_group_name_Hall '-P 1'
_space_group_name_H-M_alt 'P -1'
_symmetry_space_group_name_Hall '-P 1'
_symmetry_space_group_name_H-M 'P -1'
_atom_sites_solution_hydrogens geom
_audit_creation_method SHELXL-2013
_cell_angle_alpha 82.645(3)
_cell_angle_beta 70.135(3)
_cell_angle_gamma 65.852(3)
_cell_formula_units_Z 2
_cell_length_a 12.4990(4)
_cell_length_b 13.4702(5)
_cell_length_c 16.7664(6)
_cell_measurement_reflns_used 10343
_cell_measurement_temperature 295(2)
_cell_measurement_theta_max 26.9537
_cell_measurement_theta_min 2.5783
_cell_volume 2422.36(16)
_computing_cell_refinement
;
CrysAlisPro, Oxford Diffraction Ltd.,
Version 1.171.34.43 (release 21-10-2010 CrysAlis171 .NET)
(compiled Oct 21 2010,17:48:23)
;
_computing_data_collection
;
CrysAlisPro, Oxford Diffraction Ltd.,
Version 1.171.34.43 (release 21-10-2010 CrysAlis171 .NET)
(compiled Oct 21 2010,17:48:23)
;
_computing_data_reduction
;
CrysAlisPro, Oxford Diffraction Ltd.,
Version 1.171.34.43 (release 21-10-2010 CrysAlis171 .NET)
(compiled Oct 21 2010,17:48:23)
;
_computing_molecular_graphics 'Mercury (McRae et al., 2008)'
_computing_publication_material 'SHELXL-2013 (Sheldrick, 2013)'
_computing_structure_refinement 'SHELXL-2013 (Sheldrick, 2013)'
_computing_structure_solution 'SIR92 (Altomare et al., 1993)'
_diffrn_ambient_temperature 295(2)
_diffrn_detector_area_resol_mean 8.1929
_diffrn_measured_fraction_theta_full 0.997
_diffrn_measured_fraction_theta_max 0.997
_diffrn_measurement_device_type 'Xcalibur, Sapphire2, large Be window'
_diffrn_measurement_method '\w scans'
_diffrn_radiation_monochromator graphite
_diffrn_radiation_source 'Enhance (Mo) X-ray Source'
_diffrn_radiation_type 'Mo K\a'
_diffrn_radiation_wavelength 0.7107
_diffrn_reflns_av_R_equivalents 0.0406
_diffrn_reflns_av_unetI/netI 0.0466
_diffrn_reflns_Laue_measured_fraction_full 0.997
_diffrn_reflns_Laue_measured_fraction_max 0.997
_diffrn_reflns_limit_h_max 13
_diffrn_reflns_limit_h_min -14
_diffrn_reflns_limit_k_max 13
_diffrn_reflns_limit_k_min -16
_diffrn_reflns_limit_l_max 19
_diffrn_reflns_limit_l_min -19
_diffrn_reflns_number 14704
_diffrn_reflns_point_group_measured_fraction_full 0.997
_diffrn_reflns_point_group_measured_fraction_max 0.997
_diffrn_reflns_theta_full 25.000
_diffrn_reflns_theta_max 24.999
_diffrn_reflns_theta_min 2.584
_exptl_absorpt_coefficient_mu 0.525
_exptl_absorpt_correction_T_max 1.00000
_exptl_absorpt_correction_T_min 0.79386
_exptl_absorpt_correction_type multi-scan
_exptl_absorpt_process_details
;
CrysAlisPro, Oxford Diffraction Ltd.,
Version 1.171.34.43 (release 21-10-2010 CrysAlis171 .NET)
(compiled Oct 21 2010,17:48:23)
Empirical absorption correction using spherical harmonics,
 implemented in SCALE3 ABSPACK scaling algorithm.
;
_exptl_crystal_colour colourless
_exptl_crystal_density_diffrn 1.297
_exptl_crystal_description block
_exptl_crystal_F_000 984
_exptl_crystal_size_max 0.4
_exptl_crystal_size_mid 0.3
_exptl_crystal_size_min 0.3
_refine_diff_density_max 0.392
_refine_diff_density_min -0.552
_refine_diff_density_rms 0.067
_refine_ls_extinction_method none
_refine_ls_goodness_of_fit_ref 1.069
_refine_ls_hydrogen_treatment constr
_refine_ls_matrix_type full
_refine_ls_number_parameters 621
_refine_ls_number_reflns 8478
_refine_ls_number_restraints 8
_refine_ls_restrained_S_all 1.069
_refine_ls_R_factor_all 0.0557
_refine_ls_R_factor_gt 0.0425
_refine_ls_shift/su_max 0.002
_refine_ls_shift/su_mean 0.000
_refine_ls_structure_factor_coef Fsqd
_refine_ls_weighting_details 'w=1/[\s^2^(Fo^2^)+(0.0400P)^2^+2.1587P] where P=(Fo^2^+2Fc^2^)/3'
_refine_ls_weighting_scheme calc
_refine_ls_wR_factor_gt 0.1024
_refine_ls_wR_factor_ref 0.1073
_reflns_Friedel_coverage 0.000
_reflns_number_gt 7038
_reflns_number_total 8478
_reflns_threshold_expression 'I > 2\s(I)'
_cod_data_source_file c3dt53175a2.cif
_cod_data_source_block 1
_cod_database_code 7029546
_shelx_space_group_comment
;
The symmetry employed for this shelxl refinement is uniquely defined
by the following loop, which should always be used as a source of
symmetry information in preference to the above space-group names.
They are only intended as comments.
;
_shelxl_version_number 2013-4

loop_
_space_group_symop_operation_xyz
'x, y, z'
'-x, -y, -z'

loop_
_atom_site_label
_atom_site_type_symbol
_atom_site_fract_x
_atom_site_fract_y
_atom_site_fract_z
_atom_site_U_iso_or_equiv
_atom_site_adp_type
_atom_site_occupancy
_atom_site_site_symmetry_order
_atom_site_calc_flag
_atom_site_refinement_flags_posn
_atom_site_refinement_flags_adp
_atom_site_refinement_flags_occupancy
_atom_site_disorder_assembly
_atom_site_disorder_group
Ag1 Ag 0.55385(2) 0.31654(2) 0.23008(2) 0.04040(10) Uani 1 1 d . . . . .
P1 P 0.49271(8) 0.18554(7) 0.18981(5) 0.03459(19) Uani 1 1 d . . . . .
P2 P 0.75139(8) 0.33099(7) 0.19204(6) 0.0367(2) Uani 1 1 d . . . . .
C1 C 0.3417(3) 0.1861(3) 0.2534(2) 0.0354(7) Uani 1 1 d . . . . .
C2 C 0.2894(3) 0.2306(3) 0.3339(2) 0.0495(9) Uani 1 1 d . . . . .
H2 H 0.3293 0.2631 0.3529 0.059 Uiso 1 1 calc R U . . .
C3 C 0.1789(4) 0.2278(3) 0.3867(3) 0.0584(10) Uani 1 1 d . . . . .
H3 H 0.1455 0.2585 0.4408 0.070 Uiso 1 1 calc R U . . .
C4 C 0.1167(3) 0.1801(3) 0.3607(2) 0.0492(9) Uani 1 1 d . . . . .
C5 C 0.1670(3) 0.1390(3) 0.2800(3) 0.0494(9) Uani 1 1 d . . . . .
H5 H 0.1257 0.1085 0.2606 0.059 Uiso 1 1 calc R U . . .
C6 C 0.2782(3) 0.1414(3) 0.2260(2) 0.0443(8) Uani 1 1 d . . . . .
H6 H 0.3101 0.1129 0.1713 0.053 Uiso 1 1 calc R U . . .
C7 C -0.0025(4) 0.1737(4) 0.4196(3) 0.0749(14) Uani 1 1 d . . . . .
H7A H -0.0375 0.1466 0.3889 0.112 Uiso 1 1 calc R U . . .
H7B H -0.0598 0.2449 0.4421 0.112 Uiso 1 1 calc R U . . .
H7C H 0.0141 0.1256 0.4654 0.112 Uiso 1 1 calc R U . . .
C8 C 0.4909(3) 0.2110(3) 0.0807(2) 0.0377(7) Uani 1 1 d . . . . .
C9 C 0.4845(3) 0.3121(3) 0.0476(2) 0.0423(8) Uani 1 1 d . . . . .
H9 H 0.4793 0.3645 0.0815 0.051 Uiso 1 1 calc R U . . .
C10 C 0.4859(3) 0.3358(3) -0.0356(2) 0.0486(9) Uani 1 1 d . . . . .
H10 H 0.4821 0.4041 -0.0567 0.058 Uiso 1 1 calc R U . . .
C11 C 0.4926(3) 0.2616(3) -0.0871(2) 0.0486(9) Uani 1 1 d . . . . .
C12 C 0.4974(5) 0.1624(4) -0.0539(3) 0.0716(13) Uani 1 1 d . . . . .
H12 H 0.5004 0.1109 -0.0876 0.086 Uiso 1 1 calc R U . . .
C13 C 0.4977(5) 0.1366(3) 0.0288(3) 0.0658(12) Uani 1 1 d . . . . .
H13 H 0.5027 0.0678 0.0492 0.079 Uiso 1 1 calc R U . . .
C14 C 0.4941(5) 0.2885(5) -0.1775(3) 0.0745(13) Uani 1 1 d . . . . .
H14A H 0.4991 0.2270 -0.2040 0.14(3) Uiso 1 1 calc R . . . .
H14B H 0.5645 0.3059 -0.2079 0.17(3) Uiso 1 1 calc R . . . .
H14C H 0.4197 0.3498 -0.1780 0.15(3) Uiso 1 1 calc R . . . .
C15 C 0.5974(3) 0.0436(3) 0.1878(2) 0.0371(7) Uani 1 1 d . . . . .
C16 C 0.7182(4) 0.0132(3) 0.1349(3) 0.0601(11) Uani 1 1 d . . . . .
H16 H 0.7424 0.0646 0.0996 0.072 Uiso 1 1 calc R U . . .
C17 C 0.8033(4) -0.0918(3) 0.1337(3) 0.0663(12) Uani 1 1 d . . . . .
H17 H 0.8836 -0.1101 0.0969 0.080 Uiso 1 1 calc R U . . .
C18 C 0.7731(4) -0.1700(3) 0.1852(3) 0.0576(10) Uani 1 1 d . . . . .
C19 C 0.6531(4) -0.1392(3) 0.2386(3) 0.0627(11) Uani 1 1 d . . . . .
H19 H 0.6298 -0.1903 0.2748 0.075 Uiso 1 1 calc R U . . .
C20 C 0.5671(4) -0.0350(3) 0.2397(3) 0.0529(10) Uani 1 1 d . . . . .
H20 H 0.4867 -0.0173 0.2762 0.063 Uiso 1 1 calc R U . . .
C21 C 0.8681(6) -0.2844(4) 0.1821(5) 0.0942(18) Uani 1 1 d . . . . .
H21A H 0.8314 -0.3281 0.2224 0.20(4) Uiso 1 1 calc R . . . .
H21B H 0.9363 -0.2835 0.1957 0.15(3) Uiso 1 1 calc R . . . .
H21C H 0.8970 -0.3145 0.1261 0.18(4) Uiso 1 1 calc R . . . .
C22 C 0.8837(3) 0.2016(3) 0.1764(2) 0.0407(8) Uani 1 1 d . . . . .
C23 C 0.8718(4) 0.1163(3) 0.2281(3) 0.0573(10) Uani 1 1 d . . . . .
H23 H 0.7995 0.1281 0.2734 0.069 Uiso 1 1 calc R U . . .
C24 C 0.9652(4) 0.0136(3) 0.2142(3) 0.0683(12) Uani 1 1 d . . . . .
H24 H 0.9550 -0.0422 0.2508 0.082 Uiso 1 1 calc R U . . .
C25 C 1.0719(4) -0.0078(4) 0.1481(3) 0.0688(13) Uani 1 1 d . . . . .
C26 C 1.0858(4) 0.0783(4) 0.0991(3) 0.0797(15) Uani 1 1 d . . . . .
H26 H 1.1598 0.0667 0.0556 0.096 Uiso 1 1 calc R U . . .
C27 C 0.9944(4) 0.1813(4) 0.1118(3) 0.0655(12) Uani 1 1 d . . . . .
H27 H 1.0071 0.2376 0.0769 0.079 Uiso 1 1 calc R U . . .
C28 C 1.1717(6) -0.1225(4) 0.1283(4) 0.118(2) Uani 1 1 d . . . . .
H28A H 1.2503 -0.1215 0.1226 0.178 Uiso 1 1 calc R U . . .
H28B H 1.1753 -0.1482 0.0763 0.178 Uiso 1 1 calc R U . . .
H28C H 1.1524 -0.1701 0.1735 0.178 Uiso 1 1 calc R U . . .
C29 C 0.7640(3) 0.4106(3) 0.2652(2) 0.0366(7) Uani 1 1 d . . . . .
C30 C 0.6599(3) 0.4991(3) 0.3053(2) 0.0425(8) Uani 1 1 d . . . . .
H30 H 0.5853 0.5131 0.2967 0.051 Uiso 1 1 calc R U . . .
C31 C 0.6644(3) 0.5663(3) 0.3573(2) 0.0500(9) Uani 1 1 d . . . . .
H31 H 0.5938 0.6273 0.3810 0.060 Uiso 1 1 calc R U . . .
C32 C 0.7715(4) 0.5460(3) 0.3756(2) 0.0490(9) Uani 1 1 d . . . . .
C33 C 0.8739(4) 0.4567(3) 0.3375(3) 0.0543(10) Uani 1 1 d . . . . .
H33 H 0.9469 0.4408 0.3490 0.065 Uiso 1 1 calc R U . . .
C34 C 0.8725(3) 0.3892(3) 0.2825(2) 0.0474(9) Uani 1 1 d . . . . .
H34 H 0.9440 0.3297 0.2571 0.057 Uiso 1 1 calc R U . . .
C35 C 0.7739(5) 0.6203(5) 0.4335(3) 0.0774(14) Uani 1 1 d . . . . .
H35A H 0.6936 0.6778 0.4535 0.08(3) Uiso 0.5 1 calc R . P . .
H35B H 0.8335 0.6508 0.4033 0.07(3) Uiso 0.5 1 calc R . P . .
H35C H 0.7962 0.5799 0.4809 0.17(7) Uiso 0.5 1 calc R . P . .
H35D H 0.8553 0.5946 0.4383 0.05(2) Uiso 0.5 1 calc R . P . .
H35E H 0.7154 0.6215 0.4885 0.08(3) Uiso 0.5 1 calc R . P . .
H35F H 0.7527 0.6924 0.4109 0.06(3) Uiso 0.5 1 calc R . P . .
C36 C 0.7825(3) 0.3987(3) 0.0905(2) 0.0386(8) Uani 1 1 d . . . . .
C37 C 0.8290(3) 0.4789(3) 0.0763(3) 0.0516(9) Uani 1 1 d . . . . .
H37 H 0.8484 0.4988 0.1190 0.062 Uiso 1 1 calc R U . . .
C38 C 0.8465(4) 0.5291(3) -0.0011(3) 0.0577(11) Uani 1 1 d . . . . .
H38 H 0.8770 0.5834 -0.0094 0.069 Uiso 1 1 calc R U . . .
C39 C 0.8204(3) 0.5020(3) -0.0669(2) 0.0525(10) Uani 1 1 d . . . . .
C40 C 0.7751(4) 0.4212(3) -0.0520(2) 0.0545(10) Uani 1 1 d . . . . .
H40 H 0.7575 0.4001 -0.0951 0.065 Uiso 1 1 calc R U . . .
C41 C 0.7554(3) 0.3709(3) 0.0257(2) 0.0481(9) Uani 1 1 d . . . . .
H41 H 0.7234 0.3176 0.0343 0.058 Uiso 1 1 calc R U . . .
C42 C 0.8408(5) 0.5576(5) -0.1506(3) 0.0803(15) Uani 1 1 d . . . . .
H42A H 0.8179 0.5281 -0.1883 0.15(3) Uiso 1 1 calc R . . . .
H42B H 0.9265 0.5463 -0.1746 0.16(3) Uiso 1 1 calc R . . . .
H42C H 0.7912 0.6342 -0.1426 0.21(4) Uiso 1 1 calc R . . . .
O43A O 0.3919(3) 0.4273(2) 0.34478(19) 0.0650(8) Uani 1 1 d . . . . .
O43B O 0.3837(3) 0.5007(3) 0.2222(2) 0.0825(10) Uani 1 1 d . . . . .
C44 C 0.3414(3) 0.5003(3) 0.2995(3) 0.0592(11) Uani 1 1 d D . . . .
C47 C 0.2478(4) 0.6774(3) 0.3783(3) 0.0649(12) Uani 1 1 d D . . . .
C48 C 0.3097(4) 0.6505(3) 0.4363(3) 0.0612(11) Uani 1 1 d . . . . .
H48 H 0.3391 0.5786 0.4534 0.073 Uiso 1 1 calc R U . . .
C49 C 0.3303(3) 0.7286(3) 0.4709(2) 0.0506(9) Uani 1 1 d . . . . .
C50 C 0.2886(4) 0.8367(3) 0.4440(2) 0.0554(10) Uani 1 1 d . . . . .
C51 C 0.2266(5) 0.8618(4) 0.3832(3) 0.0679(12) Uani 1 1 d . . . . .
H51 H 0.1984 0.9328 0.3639 0.081 Uiso 1 1 calc R U . . .
C52 C 0.2076(4) 0.7844(4) 0.3523(3) 0.0673(12) Uani 1 1 d . . . . .
H52 H 0.1661 0.8039 0.3123 0.081 Uiso 1 1 calc R U . . .
C53 C 0.3937(4) 0.7032(4) 0.5313(3) 0.0658(12) Uani 1 1 d . . . . .
H53 H 0.4260 0.6315 0.5482 0.079 Uiso 1 1 calc R U . . .
C54 C 0.4083(5) 0.7803(4) 0.5645(3) 0.0768(14) Uani 1 1 d . . . . .
H54 H 0.4482 0.7615 0.6054 0.092 Uiso 1 1 calc R U . . .
C55 C 0.3645(6) 0.8887(4) 0.5387(3) 0.0857(16) Uani 1 1 d D . . . .
C56 C 0.3057(5) 0.9169(4) 0.4791(3) 0.0750(14) Uani 1 1 d . . . . .
H56 H 0.2770 0.9886 0.4616 0.090 Uiso 1 1 calc R U . . .
C45A C 0.2208(11) 0.5776(11) 0.3611(10) 0.079(6) Uani 0.5 1 d D . P A 1
H45A H 0.1939 0.5410 0.4139 0.10(4) Uiso 0.5 1 calc R . P A 1
C46A C 0.1211(10) 0.6279(10) 0.3207(12) 0.101(5) Uani 0.5 1 d . . P A 1
H46A H 0.1517 0.6595 0.2677 0.10(5) Uiso 0.5 1 calc R . P A 1
H46B H 0.0514 0.6835 0.3576 0.10(3) Uiso 0.5 1 calc R . P A 1
H46C H 0.0964 0.5731 0.3108 0.08(3) Uiso 0.5 1 calc R . P A 1
C45B C 0.2240(10) 0.6040(8) 0.3304(10) 0.059(4) Uani 0.5 1 d D . P A 2
H45B H 0.2003 0.6429 0.2816 0.18(8) Uiso 0.5 1 calc R . P A 2
C46B C 0.1240(9) 0.5708(10) 0.3866(9) 0.090(4) Uani 0.5 1 d . . P A 2
H46D H 0.1199 0.5149 0.3590 0.136 Uiso 0.5 1 calc R U P A 2
H46E H 0.0465 0.6325 0.3986 0.136 Uiso 0.5 1 calc R U P A 2
H46F H 0.1409 0.5436 0.4387 0.136 Uiso 0.5 1 calc R U P A 2
C57A C 0.2987(18) 1.0766(14) 0.5757(13) 0.111(7) Uani 0.5 1 d D . P B 1
H57A H 0.3158 1.0876 0.5157 0.166 Uiso 0.5 1 calc R U P B 1
H57B H 0.3309 1.1167 0.5977 0.166 Uiso 0.5 1 calc R U P B 1
H57C H 0.2109 1.1015 0.6029 0.166 Uiso 0.5 1 calc R U P B 1
O55A O 0.3550(15) 0.9650(12) 0.5915(10) 0.093(4) Uani 0.5 1 d D . P B 1
O55B O 0.4113(15) 0.9531(15) 0.5648(11) 0.106(5) Uani 0.5 1 d D . P B 2
C57B C 0.3676(18) 1.0640(17) 0.5423(15) 0.123(8) Uani 0.5 1 d D . P B 2
H57D H 0.4016 1.0704 0.4822 0.184 Uiso 0.5 1 calc R U P B 2
H57E H 0.3924 1.1036 0.5713 0.184 Uiso 0.5 1 calc R U P B 2
H57F H 0.2790 1.0932 0.5583 0.184 Uiso 0.5 1 calc R U P B 2

loop_
_atom_site_aniso_label
_atom_site_aniso_U_11
_atom_site_aniso_U_22
_atom_site_aniso_U_33
_atom_site_aniso_U_23
_atom_site_aniso_U_13
_atom_site_aniso_U_12
Ag1 0.03594(15) 0.03927(15) 0.04494(16) -0.00334(11) -0.00775(11) -0.01671(12)
P1 0.0341(4) 0.0322(4) 0.0360(5) 0.0000(4) -0.0067(4) -0.0150(4)
P2 0.0304(4) 0.0351(4) 0.0410(5) -0.0005(4) -0.0073(4) -0.0123(4)
C1 0.0337(17) 0.0330(16) 0.0380(18) 0.0020(14) -0.0096(14) -0.0134(14)
C2 0.047(2) 0.059(2) 0.046(2) -0.0072(18) -0.0090(17) -0.0263(19)
C3 0.050(2) 0.066(3) 0.046(2) -0.014(2) 0.0050(18) -0.022(2)
C4 0.0363(19) 0.046(2) 0.055(2) 0.0089(18) -0.0085(17) -0.0133(17)
C5 0.040(2) 0.051(2) 0.065(3) 0.0033(19) -0.0218(19) -0.0211(18)
C6 0.043(2) 0.051(2) 0.042(2) -0.0006(16) -0.0151(16) -0.0201(17)
C7 0.041(2) 0.084(3) 0.082(3) -0.001(3) 0.003(2) -0.026(2)
C8 0.0350(17) 0.0361(17) 0.0365(18) -0.0019(14) -0.0056(14) -0.0126(15)
C9 0.0398(19) 0.0338(17) 0.050(2) -0.0013(16) -0.0137(16) -0.0108(15)
C10 0.043(2) 0.0386(19) 0.055(2) 0.0093(17) -0.0145(18) -0.0111(17)
C11 0.044(2) 0.058(2) 0.040(2) 0.0060(18) -0.0120(16) -0.0195(18)
C12 0.123(4) 0.064(3) 0.045(2) 0.002(2) -0.028(3) -0.053(3)
C13 0.116(4) 0.049(2) 0.046(2) 0.0076(19) -0.023(2) -0.049(3)
C14 0.086(4) 0.091(4) 0.048(3) 0.013(3) -0.024(2) -0.037(3)
C15 0.0412(18) 0.0364(17) 0.0329(17) -0.0030(14) -0.0084(14) -0.0162(15)
C16 0.051(2) 0.047(2) 0.062(3) 0.0039(19) 0.000(2) -0.0150(19)
C17 0.047(2) 0.054(2) 0.071(3) -0.007(2) -0.004(2) -0.005(2)
C18 0.061(3) 0.041(2) 0.066(3) -0.0035(19) -0.027(2) -0.008(2)
C19 0.068(3) 0.047(2) 0.075(3) 0.017(2) -0.029(2) -0.024(2)
C20 0.045(2) 0.048(2) 0.060(2) 0.0121(19) -0.0145(18) -0.0173(18)
C21 0.083(4) 0.050(3) 0.127(5) -0.003(3) -0.045(4) 0.006(3)
C22 0.0377(18) 0.0403(18) 0.0411(19) -0.0055(15) -0.0103(15) -0.0125(16)
C23 0.042(2) 0.050(2) 0.065(3) 0.008(2) -0.0104(19) -0.0110(18)
C24 0.064(3) 0.046(2) 0.083(3) 0.011(2) -0.026(3) -0.011(2)
C25 0.067(3) 0.055(3) 0.061(3) -0.011(2) -0.026(2) 0.007(2)
C26 0.050(2) 0.079(3) 0.055(3) 0.000(2) 0.004(2) 0.011(2)
C27 0.048(2) 0.060(3) 0.055(2) 0.008(2) -0.0014(19) -0.004(2)
C28 0.108(5) 0.071(3) 0.109(5) -0.013(3) -0.034(4) 0.033(3)
C29 0.0352(17) 0.0351(17) 0.0366(18) 0.0048(14) -0.0077(14) -0.0153(15)
C30 0.0307(17) 0.046(2) 0.047(2) -0.0008(16) -0.0097(15) -0.0132(16)
C31 0.042(2) 0.044(2) 0.053(2) -0.0056(18) -0.0008(17) -0.0158(17)
C32 0.056(2) 0.051(2) 0.044(2) 0.0025(17) -0.0118(18) -0.028(2)
C33 0.050(2) 0.061(2) 0.061(3) 0.000(2) -0.025(2) -0.025(2)
C34 0.0342(18) 0.046(2) 0.057(2) -0.0042(18) -0.0138(17) -0.0099(16)
C35 0.087(4) 0.082(4) 0.072(3) -0.015(3) -0.017(3) -0.044(3)
C36 0.0269(16) 0.0383(18) 0.0428(19) 0.0024(15) -0.0049(14) -0.0108(14)
C37 0.051(2) 0.057(2) 0.056(2) 0.0096(19) -0.0203(19) -0.031(2)
C38 0.052(2) 0.061(2) 0.069(3) 0.025(2) -0.024(2) -0.033(2)
C39 0.0307(18) 0.059(2) 0.050(2) 0.0118(19) -0.0074(16) -0.0083(18)
C40 0.052(2) 0.061(2) 0.043(2) -0.0014(19) -0.0110(18) -0.018(2)
C41 0.048(2) 0.048(2) 0.049(2) -0.0006(17) -0.0123(17) -0.0222(18)
C42 0.060(3) 0.097(4) 0.063(3) 0.031(3) -0.013(2) -0.025(3)
O43A 0.0646(18) 0.0562(17) 0.0609(18) -0.0121(15) -0.0036(15) -0.0204(16)
O43B 0.092(2) 0.0595(19) 0.085(3) -0.0029(18) -0.033(2) -0.0145(18)
C44 0.041(2) 0.043(2) 0.092(4) -0.019(2) -0.014(2) -0.0140(19)
C47 0.037(2) 0.048(2) 0.090(3) -0.024(2) -0.001(2) -0.0053(19)
C48 0.041(2) 0.037(2) 0.082(3) -0.006(2) 0.002(2) -0.0081(18)
C49 0.042(2) 0.045(2) 0.040(2) 0.0007(17) 0.0061(16) -0.0088(17)
C50 0.072(3) 0.045(2) 0.038(2) 0.0006(17) -0.0064(19) -0.020(2)
C51 0.094(3) 0.049(2) 0.054(3) 0.006(2) -0.024(2) -0.022(2)
C52 0.068(3) 0.062(3) 0.061(3) -0.012(2) -0.013(2) -0.018(2)
C53 0.065(3) 0.050(2) 0.054(3) 0.007(2) -0.003(2) -0.010(2)
C54 0.092(4) 0.079(3) 0.041(2) 0.005(2) -0.020(2) -0.018(3)
C55 0.130(5) 0.072(3) 0.060(3) -0.007(3) -0.041(3) -0.033(3)
C56 0.123(4) 0.049(2) 0.058(3) 0.007(2) -0.039(3) -0.032(3)
C45A 0.042(7) 0.044(7) 0.125(14) -0.015(9) 0.005(7) -0.013(5)
C46A 0.046(6) 0.067(7) 0.186(17) -0.032(9) -0.035(9) -0.009(6)
C45B 0.041(6) 0.033(6) 0.104(10) -0.009(7) -0.031(6) -0.008(4)
C46B 0.031(5) 0.081(8) 0.140(11) -0.050(8) 0.004(6) -0.015(5)
C57A 0.159(19) 0.067(9) 0.103(14) -0.028(9) -0.050(13) -0.028(12)
O55A 0.143(13) 0.077(8) 0.067(8) -0.018(5) -0.045(8) -0.037(9)
O55B 0.126(12) 0.096(8) 0.094(12) -0.025(8) -0.049(9) -0.024(9)
C57B 0.131(17) 0.097(12) 0.16(2) -0.055(13) -0.055(14) -0.040(13)

loop_
_atom_type_symbol
_atom_type_description
_atom_type_scat_dispersion_real
_atom_type_scat_dispersion_imag
_atom_type_scat_source
C C 0.0033 0.0016 'International Tables Vol C Tables 4.2.6.8 and 6.1.1.4'
H H 0.0000 0.0000 'International Tables Vol C Tables 4.2.6.8 and 6.1.1.4'
O O 0.0106 0.0060 'International Tables Vol C Tables 4.2.6.8 and 6.1.1.4'
P P 0.1023 0.0942 'International Tables Vol C Tables 4.2.6.8 and 6.1.1.4'
Ag Ag -0.8971 1.1015 'International Tables Vol C Tables 4.2.6.8 and 6.1.1.4'

loop_
_geom_angle_atom_site_label_1
_geom_angle_atom_site_label_2
_geom_angle_atom_site_label_3
_geom_angle
O43A Ag1 P2 117.08(8)
O43A Ag1 P1 110.12(7)
P2 Ag1 P1 131.83(3)
O43A Ag1 O43B 52.44(11)
P2 Ag1 O43B 110.99(9)
P1 Ag1 O43B 104.65(8)
C15 P1 C1 104.05(15)
C15 P1 C8 103.76(15)
C1 P1 C8 106.82(15)
C15 P1 Ag1 115.90(11)
C1 P1 Ag1 116.57(11)
C8 P1 Ag1 108.66(11)
C29 P2 C22 106.76(15)
C29 P2 C36 104.72(15)
C22 P2 C36 104.01(15)
C29 P2 Ag1 114.99(11)
C22 P2 Ag1 114.80(11)
C36 P2 Ag1 110.54(11)
C2 C1 C6 118.1(3)
C2 C1 P1 118.4(3)
C6 C1 P1 123.5(3)
C3 C2 C1 121.1(4)
C3 C2 H2 119.5
C1 C2 H2 119.5
C2 C3 C4 121.2(4)
C2 C3 H3 119.4
C4 C3 H3 119.4
C5 C4 C3 117.5(3)
C5 C4 C7 121.3(4)
C3 C4 C7 121.2(4)
C4 C5 C6 122.0(3)
C4 C5 H5 119.0
C6 C5 H5 119.0
C1 C6 C5 120.2(3)
C1 C6 H6 119.9
C5 C6 H6 119.9
C4 C7 H7A 109.5
C4 C7 H7B 109.5
H7A C7 H7B 109.5
C4 C7 H7C 109.5
H7A C7 H7C 109.5
H7B C7 H7C 109.5
C13 C8 C9 117.7(3)
C13 C8 P1 124.6(3)
C9 C8 P1 117.7(3)
C8 C9 C10 120.6(3)
C8 C9 H9 119.7
C10 C9 H9 119.7
C11 C10 C9 121.6(3)
C11 C10 H10 119.2
C9 C10 H10 119.2
C10 C11 C12 117.7(3)
C10 C11 C14 121.0(4)
C12 C11 C14 121.3(4)
C11 C12 C13 121.6(4)
C11 C12 H12 119.2
C13 C12 H12 119.2
C8 C13 C12 120.8(4)
C8 C13 H13 119.6
C12 C13 H13 119.6
C11 C14 H14A 109.5
C11 C14 H14B 109.5
H14A C14 H14B 109.5
C11 C14 H14C 109.5
H14A C14 H14C 109.5
H14B C14 H14C 109.5
C20 C15 C16 117.1(3)
C20 C15 P1 124.4(3)
C16 C15 P1 118.4(3)
C17 C16 C15 121.0(4)
C17 C16 H16 119.5
C15 C16 H16 119.5
C18 C17 C16 121.9(4)
C18 C17 H17 119.1
C16 C17 H17 119.1
C17 C18 C19 117.0(4)
C17 C18 C21 120.6(5)
C19 C18 C21 122.4(4)
C20 C19 C18 121.7(4)
C20 C19 H19 119.2
C18 C19 H19 119.2
C19 C20 C15 121.3(4)
C19 C20 H20 119.3
C15 C20 H20 119.3
C18 C21 H21A 109.5
C18 C21 H21B 109.5
H21A C21 H21B 109.5
C18 C21 H21C 109.5
H21A C21 H21C 109.5
H21B C21 H21C 109.5
C23 C22 C27 117.3(3)
C23 C22 P2 118.8(3)
C27 C22 P2 123.8(3)
C22 C23 C24 121.3(4)
C22 C23 H23 119.4
C24 C23 H23 119.4
C25 C24 C23 121.4(4)
C25 C24 H24 119.3
C23 C24 H24 119.3
C24 C25 C26 117.1(4)
C24 C25 C28 121.9(5)
C26 C25 C28 121.0(5)
C25 C26 C27 122.4(4)
C25 C26 H26 118.8
C27 C26 H26 118.8
C26 C27 C22 120.3(4)
C26 C27 H27 119.9
C22 C27 H27 119.9
C25 C28 H28A 109.5
C25 C28 H28B 109.5
H28A C28 H28B 109.5
C25 C28 H28C 109.5
H28A C28 H28C 109.5
H28B C28 H28C 109.5
C30 C29 C34 117.9(3)
C30 C29 P2 118.0(3)
C34 C29 P2 124.1(3)
C31 C30 C29 121.2(3)
C31 C30 H30 119.4
C29 C30 H30 119.4
C30 C31 C32 121.7(4)
C30 C31 H31 119.2
C32 C31 H31 119.2
C33 C32 C31 117.0(4)
C33 C32 C35 122.2(4)
C31 C32 C35 120.7(4)
C32 C33 C34 122.3(4)
C32 C33 H33 118.8
C34 C33 H33 118.8
C33 C34 C29 119.9(3)
C33 C34 H34 120.1
C29 C34 H34 120.1
C32 C35 H35A 109.5
C32 C35 H35B 109.5
H35A C35 H35B 109.5
C32 C35 H35C 109.5
H35A C35 H35C 109.5
H35B C35 H35C 109.5
C32 C35 H35D 109.5
H35A C35 H35D 141.1
H35B C35 H35D 56.3
H35C C35 H35D 56.3
C32 C35 H35E 109.5
H35A C35 H35E 56.3
H35B C35 H35E 141.1
H35C C35 H35E 56.3
H35D C35 H35E 109.5
C32 C35 H35F 109.5
H35A C35 H35F 56.3
H35B C35 H35F 56.3
H35C C35 H35F 141.1
H35D C35 H35F 109.5
H35E C35 H35F 109.5
C41 C36 C37 118.5(3)
C41 C36 P2 118.5(3)
C37 C36 P2 123.0(3)
C38 C37 C36 119.9(4)
C38 C37 H37 120.0
C36 C37 H37 120.0
C37 C38 C39 122.4(4)
C37 C38 H38 118.8
C39 C38 H38 118.8
C38 C39 C40 116.9(4)
C38 C39 C42 121.2(4)
C40 C39 C42 121.8(4)
C39 C40 C41 121.5(4)
C39 C40 H40 119.2
C41 C40 H40 119.2
C36 C41 C40 120.8(4)
C36 C41 H41 119.6
C40 C41 H41 119.6
C39 C42 H42A 109.5
C39 C42 H42B 109.5
H42A C42 H42B 109.5
C39 C42 H42C 109.5
H42A C42 H42C 109.5
H42B C42 H42C 109.5
C44 O43A Ag1 95.6(3)
C44 O43B Ag1 88.3(3)
O43B C44 O43A 123.5(4)
O43B C44 C45A 131.0(9)
O43A C44 C45A 105.4(8)
O43B C44 C45B 109.6(7)
O43A C44 C45B 126.8(7)
C48 C47 C52 117.9(4)
C48 C47 C45B 129.3(6)
C52 C47 C45B 112.5(6)
C48 C47 C45A 110.7(8)
C52 C47 C45A 130.8(8)
C47 C48 C49 121.9(4)
C47 C48 H48 119.0
C49 C48 H48 119.0
C50 C49 C48 119.4(4)
C50 C49 C53 117.4(4)
C48 C49 C53 123.2(4)
C49 C50 C51 117.5(4)
C49 C50 C56 120.4(4)
C51 C50 C56 122.0(4)
C52 C51 C50 121.2(4)
C52 C51 H51 119.4
C50 C51 H51 119.4
C51 C52 C47 122.1(4)
C51 C52 H52 119.0
C47 C52 H52 119.0
C54 C53 C49 121.4(4)
C54 C53 H53 119.3
C49 C53 H53 119.3
C53 C54 C55 121.0(4)
C53 C54 H54 119.5
C55 C54 H54 119.5
C56 C55 O55A 122.1(9)
C56 C55 C54 119.9(5)
O55A C55 C54 115.8(9)
C56 C55 O55B 125.3(10)
C54 C55 O55B 113.3(10)
C55 C56 C50 119.8(4)
C55 C56 H56 120.1
C50 C56 H56 120.1
C46A C45A C44 111.6(13)
C46A C45A C47 104.3(10)
C44 C45A C47 106.4(8)
C46A C45A H45A 111.4
C44 C45A H45A 111.4
C47 C45A H45A 111.4
C45A C46A H46A 109.5
C45A C46A H46B 109.5
H46A C46A H46B 109.5
C45A C46A H46C 109.5
H46A C46A H46C 109.5
H46B C46A H46C 109.5
C46B C45B C47 110.4(10)
C46B C45B C44 107.9(9)
C47 C45B C44 109.9(7)
C46B C45B H45B 109.5
C47 C45B H45B 109.5
C44 C45B H45B 109.5
C45B C46B H46D 109.5
C45B C46B H46E 109.5
H46D C46B H46E 109.5
C45B C46B H46F 109.5
H46D C46B H46F 109.5
H46E C46B H46F 109.5
O55A C57A H57A 109.5
O55A C57A H57B 109.5
H57A C57A H57B 109.5
O55A C57A H57C 109.5
H57A C57A H57C 109.5
H57B C57A H57C 109.5
C55 O55A C57A 119.5(16)
C55 O55B C57B 115.7(17)
O55B C57B H57D 109.5
O55B C57B H57E 109.5
H57D C57B H57E 109.5
O55B C57B H57F 109.5
H57D C57B H57F 109.5
H57E C57B H57F 109.5

loop_
_geom_bond_atom_site_label_1
_geom_bond_atom_site_label_2
_geom_bond_distance
Ag1 O43A 2.375(3)
Ag1 P2 2.4149(9)
Ag1 P1 2.4316(9)
Ag1 O43B 2.547(3)
P1 C15 1.819(3)
P1 C1 1.823(3)
P1 C8 1.823(3)
P2 C29 1.812(3)
P2 C22 1.818(3)
P2 C36 1.823(3)
C1 C2 1.376(5)
C1 C6 1.383(5)
C2 C3 1.376(5)
C2 H2 0.9300
C3 C4 1.387(5)
C3 H3 0.9300
C4 C5 1.364(5)
C4 C7 1.512(5)
C5 C6 1.387(5)
C5 H5 0.9300
C6 H6 0.9300
C7 H7A 0.9600
C7 H7B 0.9600
C7 H7C 0.9600
C8 C13 1.369(5)
C8 C9 1.383(5)
C9 C10 1.387(5)
C9 H9 0.9300
C10 C11 1.362(5)
C10 H10 0.9300
C11 C12 1.366(5)
C11 C14 1.508(5)
C12 C13 1.387(6)
C12 H12 0.9300
C13 H13 0.9300
C14 H14A 0.9600
C14 H14B 0.9600
C14 H14C 0.9600
C15 C20 1.375(5)
C15 C16 1.382(5)
C16 C17 1.376(6)
C16 H16 0.9300
C17 C18 1.366(6)
C17 H17 0.9300
C18 C19 1.377(6)
C18 C21 1.506(6)
C19 C20 1.373(5)
C19 H19 0.9300
C20 H20 0.9300
C21 H21A 0.9600
C21 H21B 0.9600
C21 H21C 0.9600
C22 C23 1.375(5)
C22 C27 1.381(5)
C23 C24 1.382(5)
C23 H23 0.9300
C24 C25 1.360(6)
C24 H24 0.9300
C25 C26 1.369(7)
C25 C28 1.526(6)
C26 C27 1.374(6)
C26 H26 0.9300
C27 H27 0.9300
C28 H28A 0.9600
C28 H28B 0.9600
C28 H28C 0.9600
C29 C30 1.381(5)
C29 C34 1.390(5)
C30 C31 1.364(5)
C30 H30 0.9300
C31 C32 1.386(5)
C31 H31 0.9300
C32 C33 1.369(5)
C32 C35 1.497(6)
C33 C34 1.383(5)
C33 H33 0.9300
C34 H34 0.9300
C35 H35A 0.9600
C35 H35B 0.9600
C35 H35C 0.9600
C35 H35D 0.9600
C35 H35E 0.9600
C35 H35F 0.9600
C36 C41 1.376(5)
C36 C37 1.385(5)
C37 C38 1.377(5)
C37 H37 0.9300
C38 C39 1.380(6)
C38 H38 0.9300
C39 C40 1.380(6)
C39 C42 1.496(6)
C40 C41 1.381(5)
C40 H40 0.9300
C41 H41 0.9300
C42 H42A 0.9600
C42 H42B 0.9600
C42 H42C 0.9600
O43A C44 1.252(5)
O43B C44 1.222(5)
C44 C45A 1.536(7)
C44 C45B 1.538(8)
C47 C48 1.366(6)
C47 C52 1.385(6)
C47 C45B 1.522(9)
C47 C45A 1.594(17)
C48 C49 1.410(6)
C48 H48 0.9300
C49 C50 1.402(5)
C49 C53 1.416(6)
C50 C51 1.410(6)
C50 C56 1.413(6)
C51 C52 1.355(6)
C51 H51 0.9300
C52 H52 0.9300
C53 C54 1.339(7)
C53 H53 0.9300
C54 C55 1.402(7)
C54 H54 0.9300
C55 C56 1.362(7)
C55 O55A 1.383(12)
C55 O55B 1.404(15)
C56 H56 0.9300
C45A C46A 1.50(2)
C45A H45A 0.9800
C46A H46A 0.9600
C46A H46B 0.9600
C46A H46C 0.9600
C45B C46B 1.483(18)
C45B H45B 0.9800
C46B H46D 0.9600
C46B H46E 0.9600
C46B H46F 0.9600
C57A O55A 1.409(15)
C57A H57A 0.9600
C57A H57B 0.9600
C57A H57C 0.9600
O55B C57B 1.414(16)
C57B H57D 0.9600
C57B H57E 0.9600
C57B H57F 0.9600
